data_7155250
loop_
_publ_author_name
'Lee, Jaeyeon'
'Jang, Geunhyeok'
'Kang, Philjae'
'Choi, Moon-Gun'
'Choi, Soo Hyuk'

_publ_section_title
;
 Helical \a/\b-depsipeptides with alternating residue types:
 conformational change from the 11-helix to the 14/15-helix.
;
_journal_issue 36
_journal_name_full 'Organic &amp; biomolecular chemistry'
_journal_page_first 8438
_journal_page_last 8442
_journal_paper_doi 10.1039/c6ob01602b
_journal_volume 14
_journal_year 2016
_chemical_absolute_configuration rm
_chemical_formula_moiety 'C38 H62 N6 O11'
_chemical_formula_sum 'C38 H62 N6 O11'
_chemical_formula_weight 778.93
_chemical_name_systematic
;
 ?
;
_space_group_crystal_system monoclinic
_space_group_IT_number 4
_space_group_name_Hall 'P 2yb'
_space_group_name_H-M_alt 'P 1 21 1'
_symmetry_space_group_name_Hall 'P 2yb'
_symmetry_space_group_name_H-M 'P 1 21 1'
_atom_sites_solution_hydrogens geom
_atom_sites_solution_primary direct
_audit_creation_date 2014-03-13
_audit_creation_method
;
Olex2 1.2
(compiled 2014.02.28 svn.r2899 for OlexSys, GUI svn.r4781)
;
_audit_update_record
;
2016-01-21 deposited with the CCDC.
2016-08-11 downloaded from the CCDC.
;
_cell_angle_alpha 90
_cell_angle_beta 91.429(5)
_cell_angle_gamma 90
_cell_formula_units_Z 2
_cell_length_a 10.7226(16)
_cell_length_b 10.6558(17)
_cell_length_c 21.682(3)
_cell_measurement_reflns_used 2787
_cell_measurement_temperature 250(2)
_cell_measurement_theta_max 19.69
_cell_measurement_theta_min 2.68
_cell_volume 2476.6(6)
_computing_data_reduction 'SAINT v8.34A (Bruker, 2013)'
_computing_molecular_graphics 'Olex2 (Dolomanov et al., 2009)'
_computing_publication_material 'Olex2 (Dolomanov et al., 2009)'
_computing_structure_refinement 'XL (Sheldrick, 2008)'
_computing_structure_solution 'XT (Sheldrick, 2008)'
_diffrn_ambient_temperature 250.1
_diffrn_measured_fraction_theta_full 0.997
_diffrn_measured_fraction_theta_max 0.995
_diffrn_measurement_device_type 'Bruker APEX-II CCD'
_diffrn_measurement_method '\f and \w scans'
_diffrn_radiation_type MoK\a
_diffrn_radiation_wavelength 0.71073
_diffrn_reflns_av_R_equivalents 0.1605
_diffrn_reflns_av_unetI/netI 0.1975
_diffrn_reflns_Laue_measured_fraction_full 0.997
_diffrn_reflns_Laue_measured_fraction_max 0.995
_diffrn_reflns_limit_h_max 13
_diffrn_reflns_limit_h_min -12
_diffrn_reflns_limit_k_max 13
_diffrn_reflns_limit_k_min -13
_diffrn_reflns_limit_l_max 26
_diffrn_reflns_limit_l_min -26
_diffrn_reflns_number 24592
_diffrn_reflns_point_group_measured_fraction_full 0.985
_diffrn_reflns_point_group_measured_fraction_max 0.981
_diffrn_reflns_theta_full 26.000
_diffrn_reflns_theta_max 26.047
_diffrn_reflns_theta_min 0.939
_diffrn_standards_number 0
_exptl_absorpt_coefficient_mu 0.077
_exptl_absorpt_correction_T_max 0.7453
_exptl_absorpt_correction_T_min 0.5207
_exptl_absorpt_correction_type multi-scan
_exptl_absorpt_process_details
;
SADABS-2012/1 (Bruker,2012) was used for absorption correction.
wR2(int) was 0.0837 before and 0.0653 after correction.
The Ratio of minimum to maximum transmission is 0.6986.
The \l/2 correction factor is 0.0015.
;
_exptl_crystal_colour 'clear colourless'
_exptl_crystal_colour_lustre clear
_exptl_crystal_colour_primary colourless
_exptl_crystal_density_diffrn 1.045
_exptl_crystal_F_000 840
_exptl_crystal_size_max 0.12
_exptl_crystal_size_mid 0.08
_exptl_crystal_size_min 0.03
_platon_squeeze_details
;
 ?
;
_refine_diff_density_max 0.314
_refine_diff_density_min -0.195
_refine_diff_density_rms 0.049
_refine_ls_abs_structure_details
;
 Flack x determined using 1333 quotients [(I+)-(I-)]/[(I+)+(I-)]
 (Parsons and Flack (2004), Acta Cryst. A60, s61).
;
_refine_ls_abs_structure_Flack 0.4(10)
_refine_ls_extinction_coef 0.0027(8)
_refine_ls_extinction_expression Fc^*^=kFc[1+0.001xFc^2^\l^3^/sin(2\q)]^-1/4^
_refine_ls_extinction_method SHELXL
_refine_ls_goodness_of_fit_ref 0.792
_refine_ls_hydrogen_treatment constr
_refine_ls_matrix_type full
_refine_ls_number_parameters 566
_refine_ls_number_reflns 9623
_refine_ls_number_restraints 478
_refine_ls_restrained_S_all 0.791
_refine_ls_R_factor_all 0.1625
_refine_ls_R_factor_gt 0.0696
_refine_ls_shift/su_max 0.000
_refine_ls_shift/su_mean 0.000
_refine_ls_structure_factor_coef Fsqd
_refine_ls_weighting_details 'w=1/[\s^2^(Fo^2^)+(0.0786P)^2^] where P=(Fo^2^+2Fc^2^)/3'
_refine_ls_weighting_scheme calc
_refine_ls_wR_factor_gt 0.1443
_refine_ls_wR_factor_ref 0.1673
_reflns_Friedel_coverage 0.866
_reflns_Friedel_fraction_full 0.970
_reflns_Friedel_fraction_max 0.966
_reflns_number_gt 3980
_reflns_number_total 9623
_reflns_threshold_expression 'I > 2\s(I)'
_cod_data_source_file c6ob01602b2.cif
_cod_data_source_block Aib-ACPC-Lac-ACPC-Ala-ACPC-Aib_moon226
_cod_depositor_comments 'Adding full bibliography for 7155248--7155250.cif.'
_cod_original_cell_volume 2476.6(7)
_cod_database_code 7155250
_shelxl_version_number 2013-4
_shelx_space_group_comment
;
The symmetry employed for this shelxl refinement is uniquely defined
by the following loop, which should always be used as a source of
symmetry information in preference to the above space-group names.
They are only intended as comments.
;
_olex2_refinement_description
;
1. Shared sites
{H19A, H19C}
2. Others
 Fixed Uiso: H5(0.05) H12(0.051) H15(0.057) H22(0.049) H32(0.055) H35(0.073)
 H2A(0.198) H2B(0.198) H2C(0.198) H7(0.047) H9A(0.089) H9B(0.089) H10A(0.086)
 H10B(0.086) H11(0.047) H14A(0.077) H14B(0.077) H15A(0.059) H17(0.061)
 H18A(0.096) H18B(0.096) H18C(0.096) H18D(0.096) H19A(0.128) H19B(0.128)
 H20A(0.109) H20B(0.109) H20C(0.109) H20D(0.109) H21(0.06) H24(0.046)
 H27(0.056) H28A(0.089) H28B(0.089) H29A(0.104) H29B(0.104) H30A(0.082)
 H30B(0.082) H31(0.053) H39A(0.215) H39B(0.215) H39C(0.215) H39D(0.2) H39E(0.2)
 H39F(0.2) H40A(0.175) H40B(0.175) H40C(0.175) H40D(0.17) H40E(0.17) H40F(0.17)
 H41A(0.177) H41B(0.177) H41C(0.177) H41D(0.181) H41E(0.181) H41F(0.181)
 H43A(0.092) H43B(0.092) H43C(0.092) H44A(0.101) H44B(0.101) H44C(0.101)
 H47A(0.108) H47B(0.108) H47C(0.108) H50A(0.107) H50B(0.107) H50C(0.107)
 H53A(0.131) H53B(0.131) H53C(0.131) H54A(0.104) H54B(0.104) H54C(0.104)
 H19C(0.086) H19D(0.086)
 Fixed X: H5(0.4122) H12(0.454) H15(0.5827) H22(0.7285) H32(1.0367)
 H35(1.1897) H2A(0.0202) H2B(-0.0783) H2C(0.0414) H7(0.4487) H9A(0.5124)
 H9B(0.4133) H10A(0.2638) H10B(0.3803) H11(0.2275) H14A(0.4597) H14B(0.3161)
 H15A(0.3605) H17(0.64) H18A(0.4414) H18B(0.5835) H18C(0.544) H18D(0.4378)
 H19A(0.5641) H19B(0.4556) H20A(0.6262) H20B(0.7157) H20C(0.586) H20D(0.7203)
 H21(0.5053) H24(0.7165) H27(0.9303) H28A(0.8293) H28B(0.7071) H29A(0.7723)
 H29B(0.8911) H30A(1.0172) H30B(0.918) H31(0.7954) H39A(1.2028) H39B(1.1556)
 H39C(1.0736) H39D(1.063) H39E(1.1205) H39F(1.1743) H40A(1.3831) H40B(1.3775)
 H40C(1.4134) H40D(1.3461) H40E(1.4241) H40F(1.337) H41A(1.0771) H41B(1.1669)
 H41C(1.2107) H41D(1.1676) H41E(1.0835) H41F(1.2189) H43A(0.222) H43B(0.1349)
 H43C(0.1115) H44A(0.4016) H44B(0.3092) H44C(0.4125) H47A(0.5382) H47B(0.4284)
 H47C(0.5371) H50A(0.9065) H50B(0.8147) H50C(0.9067) H53A(1.011) H53B(0.8844)
 H53C(0.9119) H54A(1.102) H54B(0.9877) H54C(1.114) H19C(0.5593) H19D(0.6824)
 Fixed Y: H5(0.1509) H12(0.471) H15(0.5025) H22(0.3041) H32(0.5852)
 H35(0.4414) H2A(0.0077) H2B(-0.0694) H2C(-0.1373) H7(0.346) H9A(0.5513)
 H9B(0.5866) H10A(0.6164) H10B(0.6623) H11(0.4769) H14A(0.3575) H14B(0.3952)
 H15A(0.6099) H17(0.3297) H18A(0.2125) H18B(0.2056) H18C(0.2331) H18D(0.1748)
 H19A(0.0025) H19B(0.034) H20A(0.0049) H20B(0.0811) H20C(0.0038) H20D(0.063)
 H21(0.1853) H24(0.2985) H27(0.5864) H28A(0.7294) H28B(0.7239) H29A(0.8833)
 H29B(0.8929) H30A(0.7857) H30B(0.8355) H31(0.6571) H39A(0.8427) H39B(0.9236)
 H39C(0.8108) H39D(0.7897) H39E(0.7962) H39F(0.8832) H40A(0.6543) H40B(0.7783)
 H40C(0.7858) H40D(0.8032) H40E(0.7592) H40F(0.8789) H41A(0.7234) H41B(0.8322)
 H41C(0.6905) H41D(0.5458) H41E(0.6653) H41F(0.6568) H43A(0.0845) H43B(-0.0239)
 H43C(0.117) H44A(-0.0915) H44B(-0.143) H44C(-0.0431) H47A(0.7304) H47B(0.7836)
 H47C(0.7047) H50A(0.2128) H50B(0.1046) H50C(0.1669) H53A(0.2691) H53B(0.267)
 H53C(0.3779) H54A(0.3462) H54B(0.2568) H54C(0.2426) H19C(0.0064) H19D(0.0876)
 Fixed Z: H5(0.1156) H12(0.1744) H15(0.2781) H22(0.236) H32(0.2544) H35(0.33)
 H2A(-0.0245) H2B(0.0134) H2C(-0.012) H7(0.0966) H9A(0.029) H9B(-0.0242)
 H10A(0.0405) H10B(0.0814) H11(0.1122) H14A(-0.0091) H14B(-0.0179) H15A(0.3033)
 H17(0.3336) H18A(0.3852) H18B(0.4079) H18C(0.4128) H18D(0.3688) H19A(0.3777)
 H19B(0.3284) H20A(0.2672) H20B(0.3141) H20C(0.2776) H20D(0.2907) H21(0.245)
 H24(0.0813) H27(0.1321) H28A(0.0748) H28B(0.1149) H29A(0.1692) H29B(0.127)
 H30A(0.1979) H30B(0.2461) H31(0.2358) H39A(0.3404) H39B(0.3965) H39C(0.3706)
 H39D(0.4444) H39E(0.3779) H39F(0.4315) H40A(0.4392) H40B(0.4793) H40C(0.409)
 H40D(0.3737) H40E(0.4328) H40F(0.4363) H41A(0.479) H41B(0.5025) H41C(0.5074)
 H41D(0.4952) H41E(0.5067) H41F(0.5373) H43A(0.2048) H43B(0.1782) H43C(0.1576)
 H44A(0.0944) H44B(0.1444) H44C(0.1634) H47A(0.2937) H47B(0.2511) H47C(0.2218)
 H50A(0.0738) H50B(0.0939) H50C(0.1433) H53A(0.3908) H53B(0.3515) H53C(0.3986)
 H54A(0.2395) H54B(0.2528) H54C(0.2917) H19C(0.3766) H19D(0.3879)
;

loop_
_space_group_symop_operation_xyz
'x, y, z'
'-x, y+1/2, -z'

loop_
_atom_site_label
_atom_site_type_symbol
_atom_site_fract_x
_atom_site_fract_y
_atom_site_fract_z
_atom_site_U_iso_or_equiv
_atom_site_adp_type
_atom_site_occupancy
_atom_site_site_symmetry_order
_atom_site_calc_flag
_atom_site_refinement_flags_posn
_atom_site_refinement_flags_occupancy
_atom_site_disorder_assembly
_atom_site_disorder_group
O2 O 0.0776(4) -0.0301(5) 0.0618(2) 0.0669(15) Uani 1 1 d . . . .
O25 O 0.8261(4) 0.3878(3) 0.14362(17) 0.0372(10) Uani 1 1 d . . . .
O37 O 1.2076(19) 0.632(2) 0.3894(9) 0.083(6) Uani 0.61(3) 1 d . P A 1
O37A O 1.214(3) 0.593(4) 0.399(2) 0.103(10) Uani 0.39(3) 1 d . P A 2
O42 O 0.2441(5) 0.0007(6) 0.0050(2) 0.0842(17) Uani 1 1 d . . . .
O45 O 0.1741(4) 0.2606(4) 0.0670(2) 0.0615(13) Uani 1 1 d . . . .
O46 O 0.2246(4) 0.6086(4) 0.2127(2) 0.0593(13) Uani 1 1 d . . . .
O48 O 0.3506(4) 0.3603(4) 0.3085(2) 0.0686(15) Uani 1 1 d . . . .
O49 O 0.5920(4) 0.1439(4) 0.1416(2) 0.0557(12) Uani 1 1 d . . . .
O51 O 0.6529(4) 0.5031(4) 0.14070(19) 0.0453(11) Uani 1 1 d . . . .
O52 O 0.8024(4) 0.4532(4) 0.28737(18) 0.0442(11) Uani 1 1 d . . . .
O55 O 1.0016(5) 0.6020(6) 0.3961(2) 0.094(2) Uani 1 1 d . . . .
N5 N 0.3332(5) 0.1509(4) 0.1054(2) 0.0414(13) Uani 1 1 d . . . .
H5 H 0.4122 0.1509 0.1156 0.050 Uiso 1 1 calc R . . .
N12 N 0.3806(4) 0.5042(5) 0.1681(2) 0.0423(13) Uani 1 1 d . . . .
H12 H 0.4540 0.4710 0.1744 0.051 Uiso 1 1 calc R . . .
N15 N 0.5032(5) 0.4912(5) 0.2828(2) 0.0474(13) Uani 1 1 d . . . .
H15 H 0.5827 0.5025 0.2781 0.057 Uiso 1 1 calc R . . .
N22 N 0.6712(4) 0.2522(4) 0.2228(2) 0.0407(13) Uani 1 1 d . . . .
H22 H 0.7285 0.3041 0.2360 0.049 Uiso 1 1 calc R . . .
N32 N 0.9570(5) 0.5701(5) 0.2531(2) 0.0460(14) Uani 1 1 d . . . .
H32 H 1.0367 0.5852 0.2544 0.055 Uiso 1 1 calc R . . .
N35 N 1.1154(5) 0.4651(6) 0.3404(2) 0.0607(16) Uani 1 1 d . . . .
H35 H 1.1897 0.4414 0.3300 0.073 Uiso 1 1 calc R . . .
C2 C 0.0096(9) -0.0597(13) 0.0049(4) 0.132(5) Uani 1 1 d . . . .
H2A H 0.0202 0.0077 -0.0245 0.198 Uiso 1 1 calc GR . . .
H2B H -0.0783 -0.0694 0.0134 0.198 Uiso 1 1 calc GR . . .
H2C H 0.0414 -0.1373 -0.0120 0.198 Uiso 1 1 calc GR . . .
C3 C 0.1931(6) 0.0044(7) 0.0528(3) 0.0497(16) Uani 1 1 d . . . .
C4 C 0.2627(6) 0.0373(5) 0.1150(3) 0.0421(15) Uani 1 1 d . . . .
C6 C 0.2839(6) 0.2556(5) 0.0817(3) 0.0379(15) Uani 1 1 d . . . .
C7 C 0.3673(6) 0.3672(5) 0.0767(3) 0.0394(15) Uani 1 1 d . . . .
H7 H 0.4487 0.3460 0.0966 0.047 Uiso 1 1 calc R . . .
C9 C 0.4253(8) 0.5421(7) 0.0150(4) 0.074(2) Uani 1 1 d . . . .
H9A H 0.5124 0.5513 0.0290 0.089 Uiso 1 1 calc R . . .
H9B H 0.4133 0.5866 -0.0242 0.089 Uiso 1 1 calc R . . .
C10 C 0.3426(9) 0.5897(6) 0.0604(3) 0.072(2) Uani 1 1 d . . . .
H10A H 0.2638 0.6164 0.0405 0.086 Uiso 1 1 calc R . . .
H10B H 0.3803 0.6623 0.0814 0.086 Uiso 1 1 calc R . . .
C11 C 0.3186(6) 0.4853(6) 0.1068(3) 0.0393(14) Uani 1 1 d . . . .
H11 H 0.2275 0.4769 0.1122 0.047 Uiso 1 1 calc R . . .
C13 C 0.3313(6) 0.5689(6) 0.2144(3) 0.0417(15) Uani 1 1 d . . . .
C14 C 0.3912(8) 0.4060(6) 0.0082(3) 0.064(2) Uani 1 1 d . . . .
H14A H 0.4597 0.3575 -0.0091 0.077 Uiso 1 1 calc R . . .
H14B H 0.3161 0.3952 -0.0179 0.077 Uiso 1 1 calc R . . .
C15 C 0.4135(7) 0.5967(6) 0.2671(3) 0.0492(17) Uani 1 1 d . . . .
H15A H 0.3605 0.6099 0.3033 0.059 Uiso 1 1 calc R . . .
C16 C 0.4633(6) 0.3816(7) 0.3037(3) 0.0461(16) Uani 1 1 d . . . .
C17 C 0.5618(6) 0.2858(6) 0.3214(3) 0.0507(17) Uani 1 1 d . . . .
H17 H 0.6400 0.3297 0.3336 0.061 Uiso 1 1 calc R . . .
C18 C 0.5267(9) 0.1958(8) 0.3721(4) 0.080(2) Uani 1 1 d . . . .
H18A H 0.4414 0.2125 0.3852 0.096 Uiso 0.75(5) 1 calc R P B 1
H18B H 0.5835 0.2056 0.4079 0.096 Uiso 0.75(5) 1 calc R P B 1
H18C H 0.5440 0.2331 0.4128 0.096 Uiso 0.25(5) 1 calc R P B 2
H18D H 0.4378 0.1748 0.3688 0.096 Uiso 0.25(5) 1 calc R P B 2
C19 C 0.536(4) 0.0620(14) 0.3458(12) 0.107(7) Uani 0.75(5) 1 d . P B 1
H19A H 0.5641 0.0025 0.3777 0.128 Uiso 0.75(5) 1 calc R P B 1
H19B H 0.4556 0.0340 0.3284 0.128 Uiso 0.75(5) 1 calc R P B 1
C20 C 0.6308(10) 0.0746(7) 0.2967(4) 0.091(3) Uani 1 1 d . . . .
H20A H 0.6262 0.0049 0.2672 0.109 Uiso 0.75(5) 1 calc R P B 1
H20B H 0.7157 0.0811 0.3141 0.109 Uiso 0.75(5) 1 calc R P B 1
H20C H 0.5860 0.0038 0.2776 0.109 Uiso 0.25(5) 1 calc R P B 2
H20D H 0.7203 0.0630 0.2907 0.109 Uiso 0.25(5) 1 calc R P B 2
C21 C 0.5860(6) 0.2009(6) 0.2668(3) 0.0503(17) Uani 1 1 d . . . .
H21 H 0.5053 0.1853 0.2450 0.060 Uiso 1 1 calc R . . .
C23 C 0.6660(5) 0.2235(6) 0.1628(3) 0.0385(15) Uani 1 1 d . . . .
C24 C 0.7601(6) 0.2758(5) 0.1205(3) 0.0381(15) Uani 1 1 d . . . .
H24 H 0.7165 0.2985 0.0813 0.046 Uiso 1 1 calc R . . .
C26 C 0.7660(6) 0.4970(6) 0.1434(2) 0.0322(13) Uani 1 1 d . . . .
C27 C 0.8496(6) 0.6081(6) 0.1506(3) 0.0463(16) Uani 1 1 d . . . .
H27 H 0.9303 0.5864 0.1321 0.056 Uiso 1 1 calc R . . .
C28 C 0.7985(8) 0.7257(6) 0.1169(4) 0.074(2) Uani 1 1 d . . . .
H28A H 0.8293 0.7294 0.0748 0.089 Uiso 1 1 calc R . . .
H28B H 0.7071 0.7239 0.1149 0.089 Uiso 1 1 calc R . . .
C29 C 0.8433(9) 0.8366(8) 0.1532(4) 0.086(3) Uani 1 1 d . . . .
H29A H 0.7723 0.8833 0.1692 0.104 Uiso 1 1 calc R . . .
H29B H 0.8911 0.8929 0.1270 0.104 Uiso 1 1 calc R . . .
C30 C 0.9288(8) 0.7862(6) 0.2084(4) 0.068(2) Uani 1 1 d . . . .
H30A H 1.0172 0.7857 0.1979 0.082 Uiso 1 1 calc R . . .
H30B H 0.9180 0.8355 0.2461 0.082 Uiso 1 1 calc R . . .
C31 C 0.8763(6) 0.6505(5) 0.2151(3) 0.0443(16) Uani 1 1 d . . . .
H31 H 0.7954 0.6571 0.2358 0.053 Uiso 1 1 calc R . . .
C33 C 0.9141(6) 0.4754(6) 0.2858(2) 0.0350(14) Uani 1 1 d . . . .
C34 C 1.0107(6) 0.3954(6) 0.3184(3) 0.0464(16) Uani 1 1 d . . . .
C36 C 1.1037(7) 0.5700(9) 0.3779(4) 0.068(2) Uani 1 1 d . . . .
C38 C 1.218(3) 0.760(3) 0.4193(11) 0.097(7) Uani 0.61(3) 1 d . P A 1
C38A C 1.227(4) 0.705(5) 0.439(2) 0.118(11) Uani 0.39(3) 1 d . P A 2
C39 C 1.158(2) 0.840(3) 0.3787(13) 0.143(9) Uani 0.61(3) 1 d . P A 1
H39A H 1.2028 0.8427 0.3404 0.215 Uiso 0.61(3) 1 calc GR P A 1
H39B H 1.1556 0.9236 0.3965 0.215 Uiso 0.61(3) 1 calc GR P A 1
H39C H 1.0736 0.8108 0.3706 0.215 Uiso 0.61(3) 1 calc GR P A 1
C39A C 1.139(4) 0.801(4) 0.422(2) 0.134(12) Uani 0.39(3) 1 d . P A 2
H39D H 1.0630 0.7897 0.4444 0.200 Uiso 0.39(3) 1 calc GR P A 2
H39E H 1.1205 0.7962 0.3779 0.200 Uiso 0.39(3) 1 calc GR P A 2
H39F H 1.1743 0.8832 0.4315 0.200 Uiso 0.39(3) 1 calc GR P A 2
C40 C 1.362(2) 0.743(3) 0.4386(15) 0.116(9) Uani 0.61(3) 1 d . P A 1
H40A H 1.3831 0.6543 0.4392 0.175 Uiso 0.61(3) 1 calc GR P A 1
H40B H 1.3775 0.7783 0.4793 0.175 Uiso 0.61(3) 1 calc GR P A 1
H40C H 1.4134 0.7858 0.4090 0.175 Uiso 0.61(3) 1 calc GR P A 1
C40A C 1.346(4) 0.796(5) 0.418(2) 0.113(12) Uani 0.39(3) 1 d . P A 2
H40D H 1.3461 0.8032 0.3737 0.170 Uiso 0.39(3) 1 calc GR P A 2
H40E H 1.4241 0.7592 0.4328 0.170 Uiso 0.39(3) 1 calc GR P A 2
H40F H 1.3370 0.8789 0.4363 0.170 Uiso 0.39(3) 1 calc GR P A 2
C41 C 1.1633(17) 0.751(3) 0.4827(9) 0.118(9) Uani 0.61(3) 1 d . P A 1
H41A H 1.0771 0.7234 0.4790 0.177 Uiso 0.61(3) 1 calc GR P A 1
H41B H 1.1669 0.8322 0.5025 0.177 Uiso 0.61(3) 1 calc GR P A 1
H41C H 1.2107 0.6905 0.5074 0.177 Uiso 0.61(3) 1 calc GR P A 1
C41A C 1.168(3) 0.636(5) 0.5011(13) 0.121(11) Uani 0.39(3) 1 d . P A 2
H41D H 1.1676 0.5458 0.4952 0.181 Uiso 0.39(3) 1 calc GR P A 2
H41E H 1.0835 0.6653 0.5067 0.181 Uiso 0.39(3) 1 calc GR P A 2
H41F H 1.2189 0.6568 0.5373 0.181 Uiso 0.39(3) 1 calc GR P A 2
C43 C 0.1747(7) 0.0554(7) 0.1688(3) 0.0614(19) Uani 1 1 d . . . .
H43A H 0.2220 0.0845 0.2048 0.092 Uiso 1 1 calc GR . . .
H43B H 0.1349 -0.0239 0.1782 0.092 Uiso 1 1 calc GR . . .
H43C H 0.1115 0.1170 0.1576 0.092 Uiso 1 1 calc GR . . .
C44 C 0.3551(7) -0.0701(6) 0.1308(4) 0.067(2) Uani 1 1 d . . . .
H44A H 0.4016 -0.0915 0.0944 0.101 Uiso 1 1 calc GR . . .
H44B H 0.3092 -0.1430 0.1444 0.101 Uiso 1 1 calc GR . . .
H44C H 0.4125 -0.0431 0.1634 0.101 Uiso 1 1 calc GR . . .
C47 C 0.4856(8) 0.7140(7) 0.2576(4) 0.072(2) Uani 1 1 d . . . .
H47A H 0.5382 0.7304 0.2937 0.108 Uiso 1 1 calc GR . . .
H47B H 0.4284 0.7836 0.2511 0.108 Uiso 1 1 calc GR . . .
H47C H 0.5371 0.7047 0.2218 0.108 Uiso 1 1 calc GR . . .
C50 C 0.8550(7) 0.1822(7) 0.1067(4) 0.071(2) Uani 1 1 d . . . .
H50A H 0.9065 0.2128 0.0738 0.107 Uiso 1 1 calc GR . . .
H50B H 0.8147 0.1046 0.0939 0.107 Uiso 1 1 calc GR . . .
H50C H 0.9067 0.1669 0.1433 0.107 Uiso 1 1 calc GR . . .
C53 C 0.9488(7) 0.3205(9) 0.3695(4) 0.087(3) Uani 1 1 d . . . .
H53A H 1.0110 0.2691 0.3908 0.131 Uiso 1 1 calc GR . . .
H53B H 0.8844 0.2670 0.3515 0.131 Uiso 1 1 calc GR . . .
H53C H 0.9119 0.3779 0.3986 0.131 Uiso 1 1 calc GR . . .
C54 C 1.0579(7) 0.3018(7) 0.2713(4) 0.069(2) Uani 1 1 d . . . .
H54A H 1.1020 0.3462 0.2395 0.104 Uiso 1 1 calc GR . . .
H54B H 0.9877 0.2568 0.2528 0.104 Uiso 1 1 calc GR . . .
H54C H 1.1140 0.2426 0.2917 0.104 Uiso 1 1 calc GR . . .
C19A C 0.604(6) 0.081(4) 0.364(2) 0.071(10) Uani 0.25(5) 1 d . P B 2
H19C H 0.5593 0.0064 0.3766 0.086 Uiso 0.25(5) 1 calc R P B 2
H19D H 0.6824 0.0876 0.3879 0.086 Uiso 0.25(5) 1 calc R P B 2

loop_
_atom_site_aniso_label
_atom_site_aniso_U_11
_atom_site_aniso_U_22
_atom_site_aniso_U_33
_atom_site_aniso_U_23
_atom_site_aniso_U_13
_atom_site_aniso_U_12
O2 0.034(3) 0.102(4) 0.065(3) -0.035(3) 0.013(2) -0.031(3)
O25 0.038(2) 0.035(2) 0.038(3) 0.0024(19) -0.0006(19) 0.0014(19)
O37 0.055(7) 0.151(12) 0.043(7) -0.052(8) 0.018(5) -0.025(7)
O37A 0.037(8) 0.156(19) 0.114(18) -0.057(14) -0.012(8) -0.005(8)
O42 0.061(3) 0.130(5) 0.062(3) -0.017(4) 0.016(3) -0.029(4)
O45 0.045(3) 0.056(3) 0.082(4) 0.010(3) -0.023(2) -0.011(2)
O46 0.048(3) 0.074(3) 0.056(3) -0.002(3) 0.006(2) 0.014(3)
O48 0.035(3) 0.060(3) 0.111(4) 0.015(3) 0.009(3) 0.002(2)
O49 0.044(3) 0.049(3) 0.074(3) -0.016(2) -0.005(2) -0.011(2)
O51 0.037(3) 0.041(2) 0.058(3) 0.001(2) -0.003(2) 0.007(2)
O52 0.036(3) 0.049(3) 0.048(3) 0.006(2) 0.000(2) 0.000(2)
O55 0.047(3) 0.153(6) 0.081(4) -0.059(4) 0.003(3) 0.002(3)
N5 0.037(3) 0.032(3) 0.054(3) 0.000(2) -0.016(2) -0.007(2)
N12 0.034(3) 0.055(3) 0.038(3) 0.004(3) -0.001(2) 0.009(3)
N15 0.041(3) 0.057(3) 0.044(3) 0.012(3) 0.003(2) 0.000(3)
N22 0.028(3) 0.038(3) 0.056(3) -0.002(3) 0.001(2) -0.012(2)
N32 0.032(3) 0.046(3) 0.060(3) 0.005(3) 0.001(2) -0.007(2)
N35 0.035(3) 0.102(4) 0.045(3) -0.008(3) -0.001(2) -0.003(3)
C2 0.076(6) 0.242(14) 0.076(6) -0.062(7) -0.006(5) -0.063(7)
C3 0.035(4) 0.061(4) 0.054(4) -0.014(4) 0.001(3) -0.011(3)
C4 0.040(4) 0.033(3) 0.054(4) -0.006(3) 0.002(3) -0.011(3)
C6 0.031(3) 0.030(3) 0.052(4) -0.001(3) -0.013(3) -0.003(3)
C7 0.036(3) 0.033(3) 0.049(4) 0.004(3) -0.010(3) 0.001(3)
C9 0.088(6) 0.065(5) 0.068(5) 0.012(4) -0.003(4) -0.020(4)
C10 0.135(7) 0.031(4) 0.048(4) 0.006(3) -0.019(4) -0.003(4)
C11 0.037(3) 0.040(3) 0.041(3) 0.003(3) -0.009(3) 0.000(3)
C13 0.036(4) 0.040(4) 0.049(4) 0.008(3) 0.005(3) -0.003(3)
C14 0.083(6) 0.055(4) 0.055(5) 0.002(3) 0.009(4) -0.013(4)
C15 0.057(4) 0.042(4) 0.048(4) -0.001(3) -0.003(3) 0.000(3)
C16 0.032(4) 0.053(4) 0.053(4) 0.004(3) 0.006(3) -0.001(3)
C17 0.035(4) 0.062(4) 0.054(4) 0.005(3) 0.003(3) -0.002(3)
C18 0.096(7) 0.091(5) 0.054(5) 0.025(4) 0.012(4) 0.006(5)
C19 0.147(17) 0.073(7) 0.101(11) 0.040(6) 0.026(11) 0.003(8)
C20 0.134(8) 0.054(4) 0.085(6) 0.023(4) 0.022(5) 0.011(5)
C21 0.032(4) 0.056(4) 0.064(4) 0.005(3) 0.001(3) -0.011(3)
C23 0.015(3) 0.039(3) 0.061(4) 0.001(3) -0.011(3) 0.008(3)
C24 0.042(4) 0.035(3) 0.037(4) -0.006(3) -0.002(3) 0.003(3)
C26 0.033(3) 0.034(3) 0.029(3) 0.010(3) -0.001(3) 0.005(3)
C27 0.041(4) 0.041(3) 0.056(4) 0.003(3) 0.002(3) -0.010(3)
C28 0.088(6) 0.049(4) 0.085(6) 0.020(4) -0.019(4) -0.010(4)
C29 0.099(7) 0.055(5) 0.105(7) 0.005(4) 0.000(5) -0.006(4)
C30 0.076(5) 0.037(4) 0.091(6) 0.009(3) 0.002(4) -0.019(4)
C31 0.039(4) 0.033(3) 0.061(4) 0.002(3) 0.006(3) -0.009(3)
C33 0.032(3) 0.043(4) 0.030(3) -0.003(3) 0.003(3) 0.000(3)
C34 0.036(3) 0.063(4) 0.039(4) 0.013(3) -0.005(3) 0.000(3)
C36 0.023(4) 0.116(6) 0.065(5) -0.019(4) 0.005(3) -0.002(4)
C38 0.085(11) 0.147(13) 0.061(11) -0.074(9) 0.039(8) -0.041(10)
C38A 0.109(17) 0.153(19) 0.090(18) -0.054(14) 0.004(12) -0.023(12)
C39 0.141(16) 0.179(15) 0.112(16) -0.045(11) 0.035(11) -0.012(12)
C39A 0.131(19) 0.17(2) 0.10(3) -0.045(17) 0.006(15) -0.003(14)
C40 0.100(11) 0.17(2) 0.075(17) -0.069(15) 0.016(9) -0.041(11)
C40A 0.118(18) 0.17(3) 0.05(2) -0.065(18) 0.004(14) -0.035(16)
C41 0.089(11) 0.182(19) 0.085(11) -0.079(11) 0.038(9) -0.066(12)
C41A 0.061(15) 0.19(3) 0.109(16) -0.025(16) -0.008(11) -0.001(17)
C43 0.061(4) 0.069(5) 0.054(4) -0.007(4) 0.001(3) -0.008(4)
C44 0.050(5) 0.042(4) 0.110(6) 0.020(4) 0.001(4) -0.006(3)
C47 0.078(6) 0.052(4) 0.086(6) 0.005(4) -0.011(4) -0.009(4)
C50 0.051(5) 0.050(4) 0.114(7) -0.005(4) 0.031(4) 0.004(3)
C53 0.059(5) 0.120(7) 0.083(6) 0.052(5) -0.003(4) 0.008(5)
C54 0.050(5) 0.064(5) 0.094(6) -0.001(4) 0.003(4) 0.008(4)
C19A 0.06(2) 0.072(12) 0.081(11) 0.022(8) 0.003(10) -0.020(13)

loop_
_atom_type_symbol
_atom_type_description
_atom_type_scat_dispersion_real
_atom_type_scat_dispersion_imag
_atom_type_scat_source
C C 0.0033 0.0016 'International Tables Vol C Tables 4.2.6.8 and 6.1.1.4'
H H 0.0000 0.0000 'International Tables Vol C Tables 4.2.6.8 and 6.1.1.4'
N N 0.0061 0.0033 'International Tables Vol C Tables 4.2.6.8 and 6.1.1.4'
O O 0.0106 0.0060 'International Tables Vol C Tables 4.2.6.8 and 6.1.1.4'

loop_
_geom_angle_atom_site_label_1
_geom_angle_atom_site_label_2
_geom_angle_atom_site_label_3
_geom_angle
C3 O2 C2 113.1(6)
C26 O25 C24 118.8(4)
C36 O37 C38 125.9(18)
C36 O37A C38A 116(3)
C6 N5 C4 123.6(5)
C13 N12 C11 124.4(5)
C16 N15 C15 121.5(5)
C23 N22 C21 123.0(5)
C33 N32 C31 122.9(5)
C36 N35 C34 122.4(6)
O2 C3 C4 111.6(6)
O42 C3 O2 125.3(6)
O42 C3 C4 122.7(6)
N5 C4 C3 107.7(5)
N5 C4 C43 109.8(5)
N5 C4 C44 108.5(5)
C43 C4 C3 113.3(5)
C43 C4 C44 109.1(6)
C44 C4 C3 108.3(5)
O45 C6 N5 120.7(5)
O45 C6 C7 121.7(5)
N5 C6 C7 117.5(5)
C6 C7 C11 114.6(5)
C6 C7 C14 113.0(5)
C11 C7 C14 104.7(5)
C10 C9 C14 104.9(7)
C9 C10 C11 108.2(6)
N12 C11 C7 110.2(5)
N12 C11 C10 114.3(5)
C7 C11 C10 104.8(5)
O46 C13 N12 123.0(6)
O46 C13 C15 120.2(6)
N12 C13 C15 116.8(6)
C9 C14 C7 101.9(6)
C13 C15 N15 113.2(5)
C13 C15 C47 111.7(6)
C47 C15 N15 109.1(6)
O48 C16 N15 121.0(6)
O48 C16 C17 122.2(6)
N15 C16 C17 116.8(6)
C16 C17 C21 109.6(5)
C18 C17 C16 115.3(6)
C18 C17 C21 103.9(6)
C17 C18 C19 107.3(8)
C19A C18 C17 106.1(16)
C20 C19 C18 103.4(15)
C19 C20 C21 99.6(10)
C19A C20 C21 107.4(16)
N22 C21 C17 114.4(5)
N22 C21 C20 114.0(6)
C17 C21 C20 104.3(6)
O49 C23 N22 121.8(6)
O49 C23 C24 117.6(6)
N22 C23 C24 120.1(5)
O25 C24 C23 114.9(5)
C50 C24 O25 107.1(5)
C50 C24 C23 110.9(5)
O25 C26 C27 113.8(5)
O51 C26 O25 122.0(6)
O51 C26 C27 124.1(6)
C26 C27 C28 112.9(5)
C31 C27 C26 116.0(5)
C31 C27 C28 104.8(6)
C29 C28 C27 106.7(6)
C28 C29 C30 107.6(6)
C31 C30 C29 100.4(6)
N32 C31 C27 116.8(5)
N32 C31 C30 112.7(5)
C27 C31 C30 104.8(5)
O52 C33 N32 121.1(5)
O52 C33 C34 122.7(6)
N32 C33 C34 116.1(5)
N35 C34 C33 113.0(6)
N35 C34 C53 112.6(6)
N35 C34 C54 107.2(5)
C33 C34 C53 109.2(5)
C33 C34 C54 107.1(5)
C54 C34 C53 107.5(6)
O37 C36 N35 115.1(11)
O37A C36 N35 105.6(19)
O55 C36 O37 124.3(12)
O55 C36 O37A 130.9(19)
O55 C36 N35 120.6(7)
O37 C38 C40 94(2)
C39 C38 O37 104.9(18)
C39 C38 C40 132(2)
C39 C38 C41 116(3)
C41 C38 O37 107.9(18)
C41 C38 C40 99(2)
O37A C38A C40A 112(4)
O37A C38A C41A 94(3)
C39A C38A O37A 112(3)
C39A C38A C40A 91(4)
C39A C38A C41A 105(4)
C40A C38A C41A 141(3)
C18 C19A C20 106(3)

loop_
_geom_bond_atom_site_label_1
_geom_bond_atom_site_label_2
_geom_bond_distance
O2 C2 1.450(9)
O2 C3 1.311(7)
O25 C24 1.469(7)
O25 C26 1.330(7)
O37 C36 1.311(19)
O37 C38 1.51(3)
O37A C36 1.29(3)
O37A C38A 1.48(5)
O42 C3 1.185(7)
O45 C6 1.213(7)
O46 C13 1.220(7)
O48 C16 1.236(7)
O49 C23 1.241(7)
O51 C26 1.214(6)
O52 C33 1.222(6)
O55 C36 1.221(8)
N5 C4 1.445(7)
N5 C6 1.332(7)
N12 C11 1.486(7)
N12 C13 1.337(8)
N15 C15 1.513(8)
N15 C16 1.327(8)
N22 C21 1.444(8)
N22 C23 1.336(7)
N32 C31 1.458(8)
N32 C33 1.322(7)
N35 C34 1.419(8)
N35 C36 1.391(10)
C3 C4 1.563(9)
C4 C43 1.532(9)
C4 C44 1.546(9)
C6 C7 1.494(8)
C7 C11 1.517(8)
C7 C14 1.569(9)
C9 C10 1.433(11)
C9 C14 1.502(9)
C10 C11 1.526(9)
C13 C15 1.456(9)
C15 C47 1.486(10)
C16 C17 1.513(9)
C17 C18 1.513(10)
C17 C21 1.518(9)
C18 C19 1.54(2)
C18 C19A 1.49(4)
C19 C20 1.50(2)
C20 C21 1.563(10)
C20 C19A 1.48(4)
C23 C24 1.489(9)
C24 C50 1.461(9)
C26 C27 1.491(9)
C27 C28 1.544(9)
C27 C31 1.490(9)
C28 C29 1.492(11)
C29 C30 1.584(11)
C30 C31 1.560(9)
C33 C34 1.504(8)
C34 C53 1.531(10)
C34 C54 1.523(9)
C38 C39 1.38(3)
C38 C40 1.60(4)
C38 C41 1.51(3)
C38A C39A 1.44(6)
C38A C40A 1.67(7)
C38A C41A 1.67(5)

loop_
_geom_torsion_atom_site_label_1
_geom_torsion_atom_site_label_2
_geom_torsion_atom_site_label_3
_geom_torsion_atom_site_label_4
_geom_torsion
O2 C3 C4 N5 -136.6(6)
O2 C3 C4 C43 -15.0(8)
O2 C3 C4 C44 106.2(6)
O25 C26 C27 C28 148.8(6)
O25 C26 C27 C31 -90.2(6)
O42 C3 C4 N5 49.8(9)
O42 C3 C4 C43 171.5(7)
O42 C3 C4 C44 -67.4(9)
O45 C6 C7 C11 51.2(8)
O45 C6 C7 C14 -68.6(8)
O46 C13 C15 N15 145.8(6)
O46 C13 C15 C47 -90.7(8)
O48 C16 C17 C18 -29.3(10)
O48 C16 C17 C21 87.4(8)
O49 C23 C24 O25 167.2(5)
O49 C23 C24 C50 -71.2(7)
O51 C26 C27 C28 -34.7(9)
O51 C26 C27 C31 86.3(7)
O52 C33 C34 N35 -147.0(6)
O52 C33 C34 C53 -20.8(9)
O52 C33 C34 C54 95.3(7)
N5 C6 C7 C11 -126.1(6)
N5 C6 C7 C14 114.1(6)
N12 C13 C15 N15 -37.2(8)
N12 C13 C15 C47 86.3(7)
N15 C16 C17 C18 150.3(7)
N15 C16 C17 C21 -93.0(7)
N22 C23 C24 O25 -19.9(7)
N22 C23 C24 C50 101.7(7)
N32 C33 C34 N35 35.4(7)
N32 C33 C34 C53 161.5(6)
N32 C33 C34 C54 -82.3(6)
C2 O2 C3 O42 -7.5(12)
C2 O2 C3 C4 179.2(7)
C4 N5 C6 O45 0.4(10)
C4 N5 C6 C7 177.7(5)
C6 N5 C4 C3 52.0(8)
C6 N5 C4 C43 -71.8(8)
C6 N5 C4 C44 169.0(6)
C6 C7 C11 N12 100.5(6)
C6 C7 C11 C10 -136.0(6)
C6 C7 C14 C9 156.4(6)
C9 C10 C11 N12 107.7(7)
C9 C10 C11 C7 -13.2(8)
C10 C9 C14 C7 -39.7(8)
C11 N12 C13 O46 7.4(9)
C11 N12 C13 C15 -169.5(5)
C11 C7 C14 C9 31.1(7)
C13 N12 C11 C7 -155.1(5)
C13 N12 C11 C10 87.2(7)
C14 C7 C11 N12 -135.2(5)
C14 C7 C11 C10 -11.7(7)
C14 C9 C10 C11 33.8(9)
C15 N15 C16 O48 3.1(10)
C15 N15 C16 C17 -176.5(5)
C16 N15 C15 C13 -66.6(8)
C16 N15 C15 C47 168.4(6)
C16 C17 C18 C19 121.9(19)
C16 C17 C18 C19A 156(3)
C16 C17 C21 N22 82.4(7)
C16 C17 C21 C20 -152.4(6)
C17 C18 C19 C20 27(3)
C17 C18 C19A C20 -28(4)
C18 C17 C21 N22 -153.8(6)
C18 C17 C21 C20 -28.6(8)
C18 C19 C20 C21 -43(2)
C18 C19 C20 C19A 65(3)
C19 C18 C19A C20 69(4)
C19 C20 C21 N22 170.5(17)
C19 C20 C21 C17 45.0(18)
C19 C20 C19A C18 -71(4)
C21 N22 C23 O49 -4.9(8)
C21 N22 C23 C24 -177.4(5)
C21 C17 C18 C19 1.9(19)
C21 C17 C18 C19A 36(3)
C21 C20 C19A C18 10(4)
C23 N22 C21 C17 -150.8(6)
C23 N22 C21 C20 89.3(7)
C24 O25 C26 O51 19.8(7)
C24 O25 C26 C27 -163.6(5)
C26 O25 C24 C23 -74.7(6)
C26 O25 C24 C50 161.6(5)
C26 C27 C28 C29 149.0(7)
C26 C27 C31 N32 71.2(7)
C26 C27 C31 C30 -163.3(6)
C27 C28 C29 C30 2.6(10)
C28 C27 C31 N32 -163.5(6)
C28 C27 C31 C30 -38.0(7)
C28 C29 C30 C31 -24.5(9)
C29 C30 C31 N32 166.2(6)
C29 C30 C31 C27 38.2(7)
C31 N32 C33 O52 -2.6(9)
C31 N32 C33 C34 175.1(5)
C31 C27 C28 C29 21.8(8)
C33 N32 C31 C27 -87.4(7)
C33 N32 C31 C30 151.1(6)
C34 N35 C36 O37 -173.5(13)
C34 N35 C36 O37A 167(2)
C34 N35 C36 O55 3.9(11)
C36 O37 C38 C39 -64(3)
C36 O37 C38 C40 160(3)
C36 O37 C38 C41 60(3)
C36 O37A C38A C39A -31(6)
C36 O37A C38A C40A -131(5)
C36 O37A C38A C41A 78(4)
C36 N35 C34 C33 53.6(8)
C36 N35 C34 C53 -70.7(9)
C36 N35 C34 C54 171.3(6)
C38 O37 C36 O37A -124(8)
C38 O37 C36 O55 -8(3)
C38 O37 C36 N35 169.0(17)
C38A O37A C36 O37 57(6)
C38A O37A C36 O55 -22(5)
C38A O37A C36 N35 177(3)
C19A C18 C19 C20 -66(3)
C19A C20 C21 N22 138(3)
C19A C20 C21 C17 12(3)

loop_
_platon_squeeze_void_nr
_platon_squeeze_void_average_x
_platon_squeeze_void_average_y
_platon_squeeze_void_average_z
_platon_squeeze_void_volume
_platon_squeeze_void_count_electrons
1 -0.500 -0.190 0.500 383 10
